data_7249844
loop_
_publ_author_name
'Chu, Jiamin'
'Liu, Yi'
'Li, Jing'
'Zhu, Mei'

_publ_section_title
;
 Structure, Magnetic Properties and Fluorescence Selectivity of 1D Chain
 Complexes Based on Pyrazolyl Nitronyl Nitroxide Radical
;
_journal_name_full CrystEngComm
_journal_paper_doi 10.1039/D4CE01113A
_journal_year 2025
_chemical_formula_moiety 'C59 H47 Cu F30 N8 O16 Tb'
_chemical_formula_sum 'C59 H47 Cu F30 N8 O16 Tb'
_chemical_formula_weight 1916.50
_space_group_crystal_system triclinic
_space_group_IT_number 2
_space_group_name_Hall '-P 1'
_space_group_name_H-M_alt 'P -1'
_atom_sites_solution_hydrogens geom
_atom_sites_solution_primary iterative
_audit_creation_date 2024-11-25
_audit_creation_method
;
Olex2 1.5
(compiled 2024.02.16 svn.r378c4104 for OlexSys, GUI svn.r6928)
;
_audit_update_record
;
2024-11-26 deposited with the CCDC.	2025-01-27 downloaded from the CCDC.
;
_cell_angle_alpha 110.962(4)
_cell_angle_beta 92.013(4)
_cell_angle_gamma 102.791(4)
_cell_formula_units_Z 2
_cell_length_a 11.9960(6)
_cell_length_b 16.6031(7)
_cell_length_c 20.3772(10)
_cell_measurement_reflns_used 17809
_cell_measurement_temperature 100.00(10)
_cell_measurement_theta_max 30.9960
_cell_measurement_theta_min 1.9150
_cell_volume 3666.6(3)
_computing_cell_refinement 'CrysAlisPro 1.171.43.101a (Rigaku OD, 2023)'
_computing_data_collection 'CrysAlisPro 1.171.43.101a (Rigaku OD, 2023)'
_computing_data_reduction 'CrysAlisPro 1.171.43.101a (Rigaku OD, 2023)'
_computing_molecular_graphics 'Olex2 1.5 (Dolomanov et al., 2009)'
_computing_publication_material 'Olex2 1.5 (Dolomanov et al., 2009)'
_computing_structure_refinement 'SHELXL 2018/3 (Sheldrick, 2015)'
_computing_structure_solution 'olex2.solve 1.5 (Bourhis et al., 2015)'
_diffrn_ambient_temperature 100.15
_diffrn_detector_area_resol_mean 10.0000
_diffrn_detector_type HyPix
_diffrn_measured_fraction_theta_full 0.997
_diffrn_measured_fraction_theta_max 0.997
_diffrn_measurement_details
;
List of Runs (angles in degrees, time in seconds):

  # Type    Start    End  Width  t~exp~   \w     \q     \k     \f   Frames
#--------------------------------------------------------------------------
  1  \w    -70.00 -43.00   0.50    3.50    --   -5.60 -57.00 120.00   54
  2  \w     -5.00  79.00   0.50    3.50    --    6.38  77.00 120.00  168
  3  \w     -8.00  79.00   0.50    3.50    --    6.38  38.00  60.00  174
  4  \w     -9.00  16.00   0.50    3.50    --    6.38  57.00-180.00   50
  5  \w    -18.00   8.00   0.50    3.50    --   -5.60 -99.00 -30.00   52
  6  \w    -18.00  40.00   0.50    3.50    --    6.38 -99.00 -60.00  116
  7  \w    -11.00  37.00   0.50    3.50    --    6.38 -99.00 -30.00   96
  8  \w    -49.00  20.00   0.50    3.50    --    6.38 -38.00-150.00  138
  9  \w     -4.00  21.00   0.50    3.50    --    6.24 -38.00-120.00   50
 10  \w    -81.00  10.00   0.50    3.50    --   -5.54 -19.00 150.00  182
 11  \w    -67.00 -16.00   0.50    3.50    --    6.24 -38.00  90.00  102
;
_diffrn_measurement_device 'four-circle diffractometer'
_diffrn_measurement_device_type 'XtaLAB Synergy R, HyPix'
_diffrn_measurement_method '\w scans'
_diffrn_radiation_type MoK\a
_diffrn_radiation_wavelength 0.71073
_diffrn_reflns_av_R_equivalents 0.1181
_diffrn_reflns_av_unetI/netI 0.0821
_diffrn_reflns_Laue_measured_fraction_full 0.997
_diffrn_reflns_Laue_measured_fraction_max 0.997
_diffrn_reflns_limit_h_max 14
_diffrn_reflns_limit_h_min -14
_diffrn_reflns_limit_k_max 19
_diffrn_reflns_limit_k_min -19
_diffrn_reflns_limit_l_max 24
_diffrn_reflns_limit_l_min -24
_diffrn_reflns_number 57462
_diffrn_reflns_point_group_measured_fraction_full 0.997
_diffrn_reflns_point_group_measured_fraction_max 0.997
_diffrn_reflns_theta_full 25.026
_diffrn_reflns_theta_max 25.026
_diffrn_reflns_theta_min 1.755
_exptl_absorpt_coefficient_mu 1.391
_exptl_absorpt_correction_T_max 1.00000
_exptl_absorpt_correction_T_min 0.76482
_exptl_absorpt_correction_type multi-scan
_exptl_absorpt_process_details
;
CrysAlisPro 1.171.43.101a (Rigaku Oxford Diffraction, 2023)
Empirical absorption correction using spherical harmonics,
implemented in SCALE3 ABSPACK scaling algorithm.
;
_exptl_crystal_colour colourless
_exptl_crystal_colour_primary colourless
_exptl_crystal_density_diffrn 1.736
_exptl_crystal_description block
_exptl_crystal_F_000 1898
_exptl_crystal_size_max 0.69
_exptl_crystal_size_mid 0.58
_exptl_crystal_size_min 0.25
_refine_diff_density_max 4.948
_refine_diff_density_min -1.935
_refine_diff_density_rms 0.194
_refine_ls_extinction_method none
_refine_ls_goodness_of_fit_ref 1.105
_refine_ls_hydrogen_treatment constr
_refine_ls_matrix_type full
_refine_ls_number_parameters 1184
_refine_ls_number_reflns 12912
_refine_ls_number_restraints 233
_refine_ls_restrained_S_all 1.103
_refine_ls_R_factor_all 0.1262
_refine_ls_R_factor_gt 0.1082
_refine_ls_shift/su_max 0.001
_refine_ls_shift/su_mean 0.000
_refine_ls_structure_factor_coef Fsqd
_refine_ls_weighting_details 'w=1/[\s^2^(Fo^2^)+(0.1125P)^2^+53.7710P] where P=(Fo^2^+2Fc^2^)/3'
_refine_ls_weighting_scheme calc
_refine_ls_wR_factor_gt 0.2632
_refine_ls_wR_factor_ref 0.2758
_reflns_Friedel_coverage 0.000
_reflns_number_gt 10458
_reflns_number_total 12912
_reflns_threshold_expression 'I > 2\s(I)'
_cod_data_source_file d4ce01113a2.cif
_cod_data_source_block cu-tb
_cod_database_code 7249844
_shelx_shelxl_version_number 2018/3
_shelx_space_group_comment
;
The symmetry employed for this shelxl refinement is uniquely defined
by the following loop, which should always be used as a source of
symmetry information in preference to the above space-group names.
They are only intended as comments.
;
_shelx_estimated_absorpt_t_max 0.722
_shelx_estimated_absorpt_t_min 0.447
_olex2_refinement_description
;
1. Fixed Uiso
 At 1.2 times of:
  All C(H) groups
 At 1.5 times of:
  All C(H,H,H) groups
2. Restrained distances
 Cu1-O5 \\sim Cu1-O17
 with sigma of 0.02
 Cu1-O4 \\sim Cu1-O00S
 with sigma of 0.02
 O5-C21 \\sim O17-C02L
 with sigma of 0.02
 O4-C19 \\sim O00S-C61
 with sigma of 0.02
 C21-C20 \\sim C02L-C60
 with sigma of 0.02
 C21-C22 \\sim C02L-C0
 with sigma of 0.02
 F6-C22 \\sim F02M-C0
 with sigma of 0.02
 C19-C20 \\sim C61-C60
 with sigma of 0.02
 C19-C18 \\sim C61-C62
 with sigma of 0.02
 F5-C22 \\sim F0-C0
 with sigma of 0.02
 C18-F1 \\sim C62-F40A
 with sigma of 0.02
 C18-F2 \\sim C62-F41A
 with sigma of 0.02
 Cu1-C21 \\sim Cu1-C02L
 with sigma of 0.04
 Cu1-C19 \\sim Cu1-C61
 with sigma of 0.04
 O5-C20 \\sim O17-C60
 with sigma of 0.04
 O5-C22 \\sim O17-C0
 with sigma of 0.04
 O4-C20 \\sim O00S-C60
 with sigma of 0.04
 O4-C18 \\sim O00S-C62
 with sigma of 0.04
 F3-C19 \\sim F34-C61
 with sigma of 0.04
 F3-F1 \\sim F34-F40A
 with sigma of 0.04
 F3-F2 \\sim F34-F41A
 with sigma of 0.04
 C21-F6 \\sim C02L-F02M
 with sigma of 0.04
 C21-F4 \\sim C02L-F02Q
 with sigma of 0.04
 C21-C19 \\sim C02L-C61
 with sigma of 0.04
 C21-F5 \\sim C02L-F0
 with sigma of 0.04
 F6-F4 \\sim F02M-F02Q
 with sigma of 0.04
 F6-F5 \\sim F02M-F0
 with sigma of 0.04
 F4-F5 \\sim F02Q-F0
 with sigma of 0.04
 C19-F1 \\sim C61-F40A
 with sigma of 0.04
 C19-F2 \\sim C61-F41A
 with sigma of 0.04
 C20-C22 \\sim C60-C0
 with sigma of 0.04
 C20-C18 \\sim C60-C62
 with sigma of 0.04
 F1-F2 \\sim F40A-F41A
 with sigma of 0.04
 Cu1-O00S \\sim Cu1-O4
 with sigma of 0.02
 Cu1-O17 \\sim Cu1-O5
 with sigma of 0.02
 O17-C02L \\sim O5-C21
 with sigma of 0.02
 O00S-C61 \\sim O4-C19
 with sigma of 0.02
 C61-C60 \\sim C20-C19
 with sigma of 0.02
 C02L-C60 \\sim C20-C21
 with sigma of 0.02
 C02L-C0 \\sim C22-C21
 with sigma of 0.02
 F0-C0 \\sim F5-C22
 with sigma of 0.02
 F4-C22 \\sim F02Q-C0
 with sigma of 0.02
 F02M-C0 \\sim F6-C22
 with sigma of 0.02
 C18-C19 \\sim C61-C62
 with sigma of 0.02
 F3-C18 \\sim F34-C62
 with sigma of 0.02
 F41A-C62 \\sim F2-C18
 with sigma of 0.02
 F40A-C62 \\sim F1-C18
 with sigma of 0.02
 F20-C55 \\sim F35-C55
 with sigma of 0.02
 F21-C55 \\sim F37-C55
 with sigma of 0.02
 F35-C55 \\sim F20-C55
 with sigma of 0.02
 F19-C55 \\sim F36-C55
 with sigma of 0.02
 F37-C55 \\sim F21-C55
 with sigma of 0.02
 F35-F36 \\sim F35-F37 \\sim F36-F37
 with sigma of 0.02
 F21-F19 \\sim F21-F20 \\sim F19-F20
 with sigma of 0.02
 F12-C27 \\sim F33-C27
 with sigma of 0.02
 F11-C27 \\sim F32-C27
 with sigma of 0.02
 F10-C27 \\sim F31-C27
 with sigma of 0.02
 F33-C27 \\sim F12-C27
 with sigma of 0.02
 F11-F10 \\sim F11-F12 \\sim F10-F12
 with sigma of 0.02
 F31-F32 \\sim F32-F33 \\sim F31-F33
 with sigma of 0.02
3. Uiso/Uaniso restraints and constraints
O5 \\sim F3 \\sim C21 \\sim F6 \\sim F4 \\sim C19 \\sim C20 \\sim F5 \\sim C22
\\sim C18 \\sim F1 \\sim F2 \\sim O4: within 2A with sigma of 0.01 and sigma
for terminal atoms of 0.02 within 2A
F0 \\sim F02Q \\sim C0 \\sim F02M \\sim C02L \\sim O17 \\sim C60 \\sim C61
\\sim F34 \\sim C62 \\sim F40A \\sim F41A \\sim O00S: within 2A with sigma of
0.01 and sigma for terminal atoms of 0.02 within 2A
F19 \\sim F20 \\sim F21: within 2A with sigma of 0.01 and sigma for terminal
atoms of 0.02 within 2A
F35 \\sim F36 \\sim F37: within 2A with sigma of 0.01 and sigma for terminal
atoms of 0.02 within 2A
F12 \\sim F10 \\sim F11: within 2A with sigma of 0.01 and sigma for terminal
atoms of 0.02 within 2A
F33 \\sim F32 \\sim F31: within 2A with sigma of 0.01 and sigma for terminal
atoms of 0.02 within 2A
F36 \\sim F20 \\sim F19 \\sim F37 \\sim F21 \\sim F35: within 2A with sigma of
0.01 and sigma for terminal atoms of 0.02 within 2A
Uanis(F33) = Uanis(F12)
Uanis(F19) = Uanis(F36)
Uanis(F11) = Uanis(F32)
Uanis(F31) = Uanis(F10)
Uanis(O4) = Uanis(O00S)
Uanis(O17) = Uanis(O5)
4. Others
 Sof(F0)=Sof(F02Q)=Sof(C0)=Sof(F02M)=Sof(C02L)=Sof(O17)=Sof(C60)=Sof(H60)=
 Sof(C61)=Sof(O00S)=Sof(F34)=Sof(C62)=Sof(F40A)=Sof(F41A)=1-FVAR(1)
 Sof(O5)=Sof(O4)=Sof(F3)=Sof(C21)=Sof(F6)=Sof(F4)=Sof(C19)=Sof(C20)=Sof(H20)=
 Sof(F5)=Sof(C22)=Sof(C18)=Sof(F1)=Sof(F2)=FVAR(1)
 Sof(F37)=Sof(F36)=Sof(F35)=1-FVAR(2)
 Sof(F19)=Sof(F20)=Sof(F21)=FVAR(2)
 Sof(F32)=Sof(F31)=Sof(F33)=1-FVAR(3)
 Sof(F11)=Sof(F12)=Sof(F10)=FVAR(3)
5.a Aromatic/amide H refined with riding coordinates:
 C35(H35), C9(H9), C10(H10), C16(H16), C13(H13), C33(H33), C57(H57), C17(H17),
 C36(H36), C47(H47), C52(H52), C25(H25), C28(H28), C15(H15), C29(H29), C20(H20),
  C30(H30), C60(H60)
5.b Idealised Me refined as rotating group:
 C1(H1A,H1B,H1C), C40(H40A,H40B,H40C), C6(H6A,H6B,H6C), C43(H43A,H43B,H43C),
 C37(H37A,H37B,H37C), C3(H3A,H3B,H3C), C5(H5A,H5B,H5C), C44(H44A,H44B,H44C),
 C14(H14A,H14B,H14C), C41(H41A,H41B,H41C)
;
_olex2_submission_special_instructions 'No special instructions were received'
_oxdiff_exptl_absorpt_empirical_details
;
Empirical correction (ABSPACK) includes:
- Absorption correction using spherical harmonics
- Frame scaling
;

loop_
_space_group_symop_operation_xyz
'x, y, z'
'-x, -y, -z'

loop_
_atom_site_label
_atom_site_type_symbol
_atom_site_fract_x
_atom_site_fract_y
_atom_site_fract_z
_atom_site_U_iso_or_equiv
_atom_site_adp_type
_atom_site_occupancy
_atom_site_site_symmetry_order
_atom_site_calc_flag
_atom_site_refinement_flags_posn
_atom_site_refinement_flags_adp
_atom_site_refinement_flags_occupancy
_atom_site_disorder_assembly
_atom_site_disorder_group
Tb1 Tb 0.29624(5) 0.74715(3) 0.73400(3) 0.0356(2) Uani 1 1 d . . . . .
Cu1 Cu 0.18803(11) 0.24929(8) 0.77908(7) 0.0360(3) Uani 1 1 d D . . . .
F22 F 0.6482(7) 1.0690(5) 0.7960(5) 0.062(2) Uani 1 1 d . . . . .
O15 O 0.3848(7) 0.7749(5) 0.6393(4) 0.0426(19) Uani 1 1 d . . . . .
O16 O 0.4258(6) 0.8881(5) 0.7839(4) 0.0342(16) Uani 1 1 d . . . . .
O14 O 0.4853(6) 0.7217(5) 0.7415(4) 0.0357(17) Uani 1 1 d . . . . .
O13 O 0.2911(6) 0.6079(5) 0.6463(4) 0.0338(16) Uani 1 1 d . . . . .
F28 F 0.3916(9) 0.4388(5) 0.5272(4) 0.069(2) Uani 1 1 d . . . . .
O6 O 0.0347(7) 0.2732(5) 0.7604(4) 0.0434(19) Uani 1 1 d . . . . .
O11 O 0.1207(7) 0.6556(6) 0.7411(5) 0.048(2) Uani 1 1 d . . . . .
F26 F 0.6937(7) 0.6791(6) 0.7726(5) 0.071(2) Uani 1 1 d . . . . .
O12 O 0.1951(7) 0.8367(5) 0.8130(4) 0.0416(18) Uani 1 1 d . . . . .
F24 F 0.6487(8) 0.9950(6) 0.8625(5) 0.080(3) Uani 1 1 d . . . . .
N4 N 0.3542(8) 0.2606(6) 0.8114(5) 0.037(2) Uani 1 1 d . . . . .
O7 O 0.2217(7) 0.3947(5) 0.8629(4) 0.0434(19) Uani 1 1 d . . . . .
O5 O 0.145(3) 0.238(3) 0.8724(12) 0.050(3) Uani 0.443(19) 1 d D U P A 1
O10 O 0.3184(8) 0.7210(5) 0.8376(4) 0.0430(19) Uani 1 1 d . . . . .
F29 F 0.2805(12) 0.5070(6) 0.4973(4) 0.093(4) Uani 1 1 d . . . . .
F30 F 0.2255(8) 0.4349(5) 0.5636(5) 0.073(2) Uani 1 1 d . . . . .
O8 O 0.5160(8) 0.3718(6) 0.6931(6) 0.060(2) Uani 1 1 d . . . . .
F23 F 0.5140(8) 1.0592(5) 0.8588(5) 0.070(2) Uani 1 1 d . . . . .
O1 O 0.1553(7) -0.2212(5) 0.6690(4) 0.046(2) Uani 1 1 d . . . . .
N8 N 0.5465(9) 0.6750(7) 0.9114(5) 0.049(3) Uani 1 1 d . . . . .
F27 F 0.7117(8) 0.7793(7) 0.7319(9) 0.115(5) Uani 1 1 d . . . . .
O3 O 0.5002(9) 0.1334(6) 0.6578(5) 0.057(2) Uani 1 1 d . . . . .
F8 F -0.2009(8) 0.3526(8) 0.8218(5) 0.088(3) Uani 1 1 d . . . . .
O4 O 0.071(3) 0.1042(15) 0.7369(17) 0.053(4) Uani 0.443(19) 1 d D U P A 1
F16 F -0.0271(10) 0.9009(7) 0.9074(6) 0.094(3) Uani 1 1 d . . . . .
F14 F -0.1040(9) 0.5421(7) 0.6966(6) 0.092(3) Uani 1 1 d . . . . .
F13 F -0.0015(8) 0.5189(6) 0.7724(7) 0.098(4) Uani 1 1 d . . . . .
N3 N 0.4197(8) 0.2032(6) 0.7833(5) 0.037(2) Uani 1 1 d . . . . .
F15 F -0.1343(8) 0.5867(7) 0.8063(6) 0.088(3) Uani 1 1 d . . . . .
N5 N 0.2184(9) 0.2372(6) 0.6813(5) 0.043(2) Uani 1 1 d . . . . .
F17 F 0.0925(12) 0.9729(7) 0.8598(6) 0.109(5) Uani 1 1 d . . . . .
N2 N 0.1727(10) -0.1661(7) 0.5229(5) 0.050(3) Uani 1 1 d . . . . .
C34 C 0.4100(9) 0.5606(7) 0.8036(6) 0.034(2) Uani 1 1 d . . . . .
N7 N 0.4055(9) 0.7158(6) 0.8754(5) 0.044(2) Uani 1 1 d . . . . .
F25 F 0.7189(8) 0.6495(8) 0.6655(6) 0.094(3) Uani 1 1 d . . . . .
C35 C 0.2921(10) 0.5258(7) 0.7818(6) 0.037(2) Uani 1 1 d . . . . .
H35 H 0.239938 0.561529 0.799479 0.045 Uiso 1 1 calc R U . . .
N6 N 0.2867(9) 0.2980(6) 0.6591(5) 0.040(2) Uani 1 1 d . . . . .
F19 F 0.4356(13) 0.8073(12) 0.5199(8) 0.073(4) Uani 0.644(19) 1 d D U P B 1
O2 O 0.2076(10) -0.1134(8) 0.4900(5) 0.067(3) Uani 1 1 d . . . . .
C9 C 0.2310(10) -0.0256(7) 0.7133(6) 0.037(2) Uani 1 1 d . . . . .
H9 H 0.173363 -0.061855 0.728603 0.045 Uiso 1 1 calc R U . . .
F18 F 0.1482(11) 0.9452(7) 0.9475(5) 0.100(4) Uani 1 1 d . . . . .
C11 C 0.3712(10) 0.1130(7) 0.7378(6) 0.037(2) Uani 1 1 d . . . . .
C8 C 0.2624(10) -0.0589(7) 0.6451(6) 0.038(3) Uani 1 1 d . . . . .
F9 F -0.1592(10) 0.3129(10) 0.7182(6) 0.106(4) Uani 1 1 d . . . . .
C10 C 0.2850(10) 0.0612(7) 0.7587(6) 0.039(2) Uani 1 1 d . . . . .
H10 H 0.262053 0.084726 0.804437 0.046 Uiso 1 1 calc R U . . .
O9 O 0.6109(9) 0.6242(7) 0.9148(6) 0.070(3) Uani 1 1 d . . . . .
N1 N 0.1455(9) -0.2136(6) 0.6088(5) 0.043(2) Uani 1 1 d . . . . .
F20 F 0.5451(18) 0.7349(10) 0.5460(9) 0.082(5) Uani 0.644(19) 1 d D U P B 1
F11 F 0.1439(11) 0.5733(7) 0.9625(8) 0.111(6) Uani 0.891(17) 1 d D . P C 1
C56 C 0.4789(10) 0.8282(8) 0.6396(6) 0.040(3) Uani 1 1 d . . . . .
C58 C 0.5089(9) 0.9276(7) 0.7627(5) 0.031(2) Uani 1 1 d . . . . .
F7 F -0.1952(9) 0.2198(8) 0.7672(10) 0.138(6) Uani 1 1 d . . . . .
C51 C 0.3647(11) 0.5720(7) 0.6169(6) 0.038(3) Uani 1 1 d . . . . .
F3 F -0.165(3) 0.012(2) 0.6724(17) 0.103(10) Uani 0.443(19) 1 d D U P A 1
F21 F 0.6093(12) 0.8734(11) 0.5651(7) 0.075(4) Uani 0.644(19) 1 d D U P B 1
C16 C 0.5412(10) 0.3279(8) 0.8515(7) 0.043(3) Uani 1 1 d . . . . .
H16 H 0.609564 0.371790 0.876411 0.051 Uiso 1 1 calc R U . . .
C59 C 0.5831(11) 1.0124(8) 0.8193(7) 0.047(3) Uani 1 1 d . . . . .
F12 F 0.2936(9) 0.5333(7) 0.9792(6) 0.092(5) Uani 0.891(17) 1 d D . P C 1
C13 C 0.3562(11) -0.0060(8) 0.6252(6) 0.042(3) Uani 1 1 d . . . . .
H13 H 0.381255 -0.029119 0.580031 0.050 Uiso 1 1 calc R U . . .
C38 C 0.4517(10) 0.6497(7) 0.8602(6) 0.038(3) Uani 1 1 d . . . . .
C33 C 0.4882(11) 0.5112(8) 0.7740(7) 0.044(3) Uani 1 1 d . . . . .
H33 H 0.568633 0.536179 0.787915 0.053 Uiso 1 1 calc R U . . .
C12 C 0.4095(11) 0.0783(8) 0.6719(6) 0.044(3) Uani 1 1 d . . . . .
C57 C 0.5426(10) 0.9021(8) 0.6953(6) 0.042(3) Uani 1 1 d . . . . .
H57 H 0.611508 0.936490 0.687325 0.051 Uiso 1 1 calc R U . . .
C31 C 0.3287(11) 0.3896(8) 0.7075(6) 0.043(3) Uani 1 1 d . . . . .
C17 C 0.4298(11) 0.3359(8) 0.8531(7) 0.048(3) Uani 1 1 d . . . . .
H17 H 0.408873 0.388780 0.880509 0.057 Uiso 1 1 calc R U . . .
C26 C 0.1447(11) 0.4238(8) 0.8919(7) 0.047(3) Uani 1 1 d . . . . .
C4 C 0.1047(11) -0.2616(9) 0.4877(7) 0.053(3) Uani 1 1 d . . . . .
C36 C 0.2517(10) 0.4395(7) 0.7345(6) 0.037(2) Uani 1 1 d . . . . .
H36 H 0.171280 0.414518 0.720623 0.044 Uiso 1 1 calc R U . . .
C42 C 0.5694(11) 0.7720(8) 0.9577(6) 0.046(3) Uani 1 1 d . . . . .
C1 C -0.0574(11) -0.2545(9) 0.5668(7) 0.052(3) Uani 1 1 d . . . . .
H1A H -0.121122 -0.300873 0.534043 0.078 Uiso 1 1 calc R U . . .
H1B H -0.054622 -0.197711 0.561499 0.078 Uiso 1 1 calc R U . . .
H1C H -0.069077 -0.248282 0.615590 0.078 Uiso 1 1 calc R U . . .
C24 C -0.0173(11) 0.3237(9) 0.8047(7) 0.047(3) Uani 1 1 d . . . . .
C53 C 0.5351(10) 0.6720(7) 0.6968(6) 0.038(2) Uani 1 1 d . . . . .
C7 C 0.1991(10) -0.1446(8) 0.5949(6) 0.043(3) Uani 1 1 d . . . . .
C47 C 0.0236(9) 0.7460(8) 0.8218(7) 0.045(3) Uani 1 1 d . . . . .
H47 H -0.044239 0.746234 0.844529 0.054 Uiso 1 1 calc R U . . .
C46 C 0.0379(11) 0.6664(8) 0.7762(7) 0.047(3) Uani 1 1 d . . . . .
C40 C 0.3663(12) 0.7601(9) 0.9967(7) 0.052(3) Uani 1 1 d . . . . .
H40A H 0.390334 0.803218 1.045424 0.078 Uiso 1 1 calc R U . . .
H40B H 0.367642 0.700544 0.994786 0.078 Uiso 1 1 calc R U . . .
H40C H 0.288003 0.760045 0.981168 0.078 Uiso 1 1 calc R U . . .
C6 C 0.0169(13) -0.2686(11) 0.4303(7) 0.063(4) Uani 1 1 d . . . . .
H6A H -0.030363 -0.330024 0.408770 0.094 Uiso 1 1 calc R U . . .
H6B H 0.056168 -0.251733 0.394034 0.094 Uiso 1 1 calc R U . . .
H6C H -0.032571 -0.228521 0.450616 0.094 Uiso 1 1 calc R U . . .
F10 F 0.1411(14) 0.4849(10) 1.0154(6) 0.119(6) Uani 0.891(17) 1 d D . P C 1
C52 C 0.4838(12) 0.5988(8) 0.6357(6) 0.047(3) Uani 1 1 d . . . . .
H52 H 0.531057 0.566445 0.606028 0.056 Uiso 1 1 calc R U . . .
C25 C 0.0264(13) 0.3936(10) 0.8678(7) 0.057(3) Uani 1 1 d . . . . .
H25 H -0.025277 0.422327 0.896047 0.068 Uiso 1 1 calc R U . . .
C54 C 0.6634(11) 0.6946(8) 0.7152(8) 0.050(3) Uani 1 1 d . . . . .
C32 C 0.4488(10) 0.4270(8) 0.7252(7) 0.041(3) Uani 1 1 d . . . . .
C48 C 0.1019(11) 0.8246(8) 0.8359(6) 0.043(3) Uani 1 1 d . . . . .
C43 C 0.6144(12) 0.7857(11) 1.0324(8) 0.062(4) Uani 1 1 d . . . . .
H43A H 0.653842 0.848589 1.058113 0.093 Uiso 1 1 calc R U . . .
H43B H 0.668680 0.748857 1.030473 0.093 Uiso 1 1 calc R U . . .
H43C H 0.549905 0.768562 1.056883 0.093 Uiso 1 1 calc R U . . .
C39 C 0.4479(11) 0.7858(8) 0.9486(6) 0.045(3) Uani 1 1 d . . . . .
C28 C 0.1961(11) 0.1593(9) 0.6259(7) 0.054(3) Uani 1 1 d . . . . .
H28 H 0.152843 0.103770 0.625475 0.065 Uiso 1 1 calc R U . . .
C15 C 0.5317(10) 0.2434(7) 0.8066(6) 0.040(3) Uani 1 1 d . . . . .
H15 H 0.594035 0.216641 0.793540 0.048 Uiso 1 1 calc R U . . .
C2 C 0.0575(12) -0.2805(8) 0.5501(7) 0.049(3) Uani 1 1 d . . . . .
C21 C 0.054(3) 0.197(2) 0.8860(14) 0.053(5) Uani 0.443(19) 1 d D U P A 1
F6 F 0.099(2) 0.205(2) 1.0020(15) 0.077(7) Uani 0.443(19) 1 d D U P A 1
C55 C 0.5266(13) 0.8067(9) 0.5678(7) 0.059(4) Uani 1 1 d D . . . .
C37 C 0.6371(12) 0.4096(11) 0.7047(10) 0.071(4) Uani 1 1 d . . . . .
H37A H 0.675292 0.366654 0.673659 0.106 Uiso 1 1 calc R U . . .
H37B H 0.665945 0.424407 0.754218 0.106 Uiso 1 1 calc R U . . .
H37C H 0.653445 0.463855 0.694029 0.106 Uiso 1 1 calc R U . . .
C50 C 0.3157(14) 0.4874(9) 0.5500(7) 0.054(3) Uani 1 1 d . . . . .
F4 F -0.0721(18) 0.202(2) 0.9736(15) 0.090(8) Uani 0.443(19) 1 d D U P A 1
C29 C 0.2483(12) 0.1737(9) 0.5671(8) 0.055(3) Uani 1 1 d . . . . .
H29 H 0.243448 0.130894 0.520548 0.066 Uiso 1 1 calc R U . . .
C19 C -0.010(2) 0.0807(17) 0.7675(18) 0.060(5) Uani 0.443(19) 1 d D U P A 1
C49 C 0.0699(14) 0.9085(11) 0.8836(8) 0.063(4) Uani 1 1 d . . . . .
C3 C 0.0479(13) -0.3736(8) 0.5474(8) 0.056(3) Uani 1 1 d . . . . .
H3A H -0.007092 -0.416116 0.506579 0.083 Uiso 1 1 calc R U . . .
H3B H 0.021132 -0.378388 0.591009 0.083 Uiso 1 1 calc R U . . .
H3C H 0.123579 -0.386843 0.542714 0.083 Uiso 1 1 calc R U . . .
C5 C 0.1939(13) -0.3121(10) 0.4524(8) 0.063(4) Uani 1 1 d . . . . .
H5A H 0.153720 -0.372114 0.419499 0.094 Uiso 1 1 calc R U . . .
H5B H 0.245059 -0.316406 0.488866 0.094 Uiso 1 1 calc R U . . .
H5C H 0.239386 -0.279879 0.426335 0.094 Uiso 1 1 calc R U . . .
C45 C -0.0523(13) 0.5769(10) 0.7632(11) 0.068(4) Uani 1 1 d . . . . .
C23 C -0.1456(13) 0.3029(10) 0.7785(9) 0.058(4) Uani 1 1 d . . . . .
C27 C 0.1839(15) 0.5071(12) 0.9622(9) 0.071(4) Uani 1 1 d D . . . .
C20 C -0.028(3) 0.123(2) 0.8400(19) 0.057(6) Uani 0.443(19) 1 d D U P A 1
H20 H -0.096058 0.099384 0.856605 0.068 Uiso 0.443(19) 1 calc R U P A 1
C44 C 0.6619(14) 0.8206(10) 0.9279(8) 0.068(4) Uani 1 1 d . . . . .
H44A H 0.699045 0.879149 0.964085 0.102 Uiso 1 1 calc R U . . .
H44B H 0.627691 0.828191 0.886778 0.102 Uiso 1 1 calc R U . . .
H44C H 0.719451 0.786068 0.913258 0.102 Uiso 1 1 calc R U . . .
F5 F 0.062(3) 0.3153(18) 0.9935(14) 0.090(8) Uani 0.443(19) 1 d D U P A 1
C30 C 0.3050(12) 0.2597(9) 0.5916(7) 0.049(3) Uani 1 1 d . . . . .
H30 H 0.350732 0.288828 0.565638 0.059 Uiso 1 1 calc R U . . .
C22 C 0.036(3) 0.227(2) 0.9617(16) 0.060(6) Uani 0.443(19) 1 d D U P A 1
C14 C 0.5454(15) 0.0967(10) 0.5925(8) 0.068(4) Uani 1 1 d . . . . .
H14A H 0.483567 0.074650 0.552977 0.101 Uiso 1 1 calc R U . . .
H14B H 0.577070 0.047360 0.593192 0.101 Uiso 1 1 calc R U . . .
H14C H 0.606435 0.142880 0.586759 0.101 Uiso 1 1 calc R U . . .
C41 C 0.4471(14) 0.8768(8) 0.9493(8) 0.059(4) Uani 1 1 d . . . . .
H41A H 0.486777 0.922434 0.994548 0.088 Uiso 1 1 calc R U . . .
H41B H 0.367296 0.880811 0.943342 0.088 Uiso 1 1 calc R U . . .
H41C H 0.486645 0.886444 0.910440 0.088 Uiso 1 1 calc R U . . .
C18 C -0.099(2) -0.0050(17) 0.722(2) 0.076(6) Uani 0.443(19) 1 d D U P A 1
F1 F -0.1759(17) -0.0364(13) 0.7573(16) 0.080(7) Uani 0.443(19) 1 d D U P A 1
F2 F -0.0550(19) -0.0701(14) 0.6937(17) 0.114(10) Uani 0.443(19) 1 d D U P A 1
F0 F 0.004(3) 0.2764(17) 0.9723(13) 0.105(7) Uani 0.557(19) 1 d D U P A 2
F02Q F -0.0941(17) 0.1483(18) 0.9452(13) 0.091(6) Uani 0.557(19) 1 d D U P A 2
C0 C 0.010(2) 0.192(2) 0.9405(16) 0.069(5) Uani 0.557(19) 1 d D U P A 2
F02M F 0.076(2) 0.1678(18) 0.9774(14) 0.096(7) Uani 0.557(19) 1 d D U P A 2
C02L C 0.040(2) 0.1751(18) 0.8676(12) 0.054(4) Uani 0.557(19) 1 d D U P A 2
O17 O 0.135(3) 0.223(3) 0.8656(10) 0.050(3) Uani 0.557(19) 1 d D U P A 2
C60 C -0.037(2) 0.1085(19) 0.8128(15) 0.055(5) Uani 0.557(19) 1 d D U P A 2
H60 H -0.109896 0.082891 0.823392 0.066 Uiso 0.557(19) 1 calc R U P A 2
C61 C -0.012(2) 0.0766(15) 0.7410(15) 0.057(5) Uani 0.557(19) 1 d D U P A 2
O00S O 0.075(2) 0.1057(13) 0.7181(13) 0.053(4) Uani 0.557(19) 1 d D U P A 2
F34 F -0.197(2) 0.0369(15) 0.6749(14) 0.084(6) Uani 0.557(19) 1 d D U P A 2
C62 C -0.105(2) 0.0023(17) 0.6857(18) 0.070(6) Uani 0.557(19) 1 d D U P A 2
F40A F -0.1530(19) -0.0637(12) 0.7054(14) 0.097(7) Uani 0.557(19) 1 d D U P A 2
F41A F -0.0684(17) -0.0353(13) 0.6281(12) 0.110(8) Uani 0.557(19) 1 d D U P A 2
F37 F 0.487(3) 0.8380(19) 0.5239(16) 0.083(7) Uani 0.356(19) 1 d D U P B 2
F36 F 0.484(2) 0.7140(14) 0.5225(13) 0.073(4) Uani 0.356(19) 1 d D U P B 2
F35 F 0.6283(17) 0.814(2) 0.5660(14) 0.101(8) Uani 0.356(19) 1 d D U P B 2
F32 F 0.090(5) 0.534(6) 0.972(5) 0.111(6) Uani 0.109(17) 1 d D . P C 2
F31 F 0.227(8) 0.499(9) 1.021(4) 0.119(6) Uani 0.109(17) 1 d D . P C 2
F33 F 0.261(6) 0.554(5) 0.940(4) 0.092(5) Uani 0.109(17) 1 d D . P C 2

loop_
_atom_site_aniso_label
_atom_site_aniso_U_11
_atom_site_aniso_U_22
_atom_site_aniso_U_33
_atom_site_aniso_U_23
_atom_site_aniso_U_13
_atom_site_aniso_U_12
Tb1 0.0465(4) 0.0295(3) 0.0307(3) 0.0128(2) -0.0038(2) 0.0082(2)
Cu1 0.0312(7) 0.0278(7) 0.0497(8) 0.0149(6) -0.0022(6) 0.0094(5)
F22 0.074(5) 0.032(4) 0.075(5) 0.025(4) -0.002(4) -0.003(4)
O15 0.054(5) 0.038(4) 0.045(5) 0.022(4) -0.001(4) 0.020(4)
O16 0.039(4) 0.025(4) 0.038(4) 0.011(3) 0.001(3) 0.008(3)
O14 0.040(4) 0.027(4) 0.039(4) 0.014(3) -0.006(3) 0.003(3)
O13 0.034(4) 0.034(4) 0.037(4) 0.015(3) 0.002(3) 0.015(3)
F28 0.102(7) 0.048(5) 0.052(5) 0.005(4) 0.010(4) 0.032(5)
O6 0.039(4) 0.041(4) 0.054(5) 0.017(4) 0.007(4) 0.018(4)
O11 0.042(5) 0.042(5) 0.066(6) 0.028(4) 0.002(4) 0.014(4)
F26 0.049(5) 0.080(6) 0.093(7) 0.044(5) -0.003(4) 0.015(4)
O12 0.049(5) 0.038(4) 0.041(4) 0.017(4) 0.008(4) 0.013(4)
F24 0.076(6) 0.055(5) 0.095(7) 0.036(5) -0.050(5) -0.013(4)
N4 0.043(5) 0.020(4) 0.040(5) 0.002(4) 0.007(4) 0.008(4)
O7 0.050(5) 0.034(4) 0.043(5) 0.010(3) 0.010(4) 0.011(4)
O5 0.040(5) 0.055(9) 0.077(6) 0.043(5) 0.017(4) 0.018(5)
O10 0.061(5) 0.035(4) 0.033(4) 0.011(3) 0.005(4) 0.014(4)
F29 0.189(12) 0.054(5) 0.035(4) 0.003(4) -0.018(5) 0.052(6)
F30 0.085(6) 0.044(4) 0.062(5) 0.001(4) -0.004(4) -0.005(4)
O8 0.045(5) 0.054(6) 0.079(7) 0.018(5) 0.009(5) 0.021(4)
F23 0.073(6) 0.042(4) 0.073(6) 0.003(4) -0.002(4) 0.004(4)
O1 0.054(5) 0.042(5) 0.042(5) 0.017(4) -0.013(4) 0.014(4)
N8 0.052(6) 0.042(6) 0.046(6) 0.016(5) -0.018(5) 0.001(5)
F27 0.049(5) 0.062(6) 0.253(16) 0.087(8) 0.000(7) 0.006(4)
O3 0.073(6) 0.048(5) 0.052(5) 0.021(4) 0.027(5) 0.015(5)
F8 0.064(6) 0.115(8) 0.078(6) 0.020(6) 0.015(5) 0.036(6)
O4 0.044(5) 0.032(4) 0.086(10) 0.022(6) 0.016(7) 0.011(4)
F16 0.095(8) 0.086(7) 0.112(8) 0.037(6) 0.060(7) 0.040(6)
F14 0.070(6) 0.074(6) 0.117(9) 0.037(6) -0.002(6) -0.013(5)
F13 0.063(6) 0.072(6) 0.197(12) 0.096(8) 0.011(6) 0.019(5)
N3 0.045(6) 0.024(4) 0.044(5) 0.016(4) 0.002(4) 0.009(4)
F15 0.057(6) 0.106(8) 0.122(9) 0.069(7) 0.030(6) 0.013(5)
N5 0.054(6) 0.028(5) 0.036(5) -0.002(4) 0.006(4) 0.012(4)
F17 0.191(13) 0.089(7) 0.121(9) 0.080(7) 0.101(9) 0.098(8)
N2 0.062(7) 0.049(6) 0.039(6) 0.012(5) 0.000(5) 0.019(5)
C34 0.040(6) 0.025(5) 0.038(6) 0.018(4) -0.004(5) 0.002(4)
N7 0.056(6) 0.037(5) 0.038(5) 0.015(4) -0.013(4) 0.012(5)
F25 0.056(6) 0.135(9) 0.092(7) 0.027(7) 0.016(5) 0.047(6)
C35 0.041(6) 0.027(5) 0.044(6) 0.013(5) 0.001(5) 0.011(5)
N6 0.045(6) 0.026(5) 0.045(6) 0.009(4) 0.004(4) 0.009(4)
F19 0.068(8) 0.105(9) 0.040(5) 0.028(6) -0.003(6) 0.008(7)
O2 0.081(7) 0.084(7) 0.051(6) 0.037(5) 0.010(5) 0.028(6)
C9 0.039(6) 0.033(6) 0.040(6) 0.016(5) 0.000(5) 0.007(5)
F18 0.135(10) 0.083(7) 0.064(6) -0.002(5) 0.010(6) 0.045(7)
C11 0.042(6) 0.034(6) 0.033(6) 0.012(5) 0.003(5) 0.008(5)
C8 0.049(7) 0.036(6) 0.033(6) 0.010(5) 0.001(5) 0.027(5)
F9 0.087(8) 0.176(12) 0.078(7) 0.048(7) 0.008(6) 0.074(8)
C10 0.046(7) 0.039(6) 0.033(6) 0.015(5) -0.002(5) 0.014(5)
O9 0.064(6) 0.068(7) 0.078(7) 0.029(6) -0.023(5) 0.021(5)
N1 0.054(6) 0.038(5) 0.039(5) 0.015(4) -0.005(4) 0.015(5)
F20 0.132(12) 0.087(9) 0.067(9) 0.045(7) 0.054(8) 0.072(8)
F11 0.084(9) 0.048(7) 0.151(12) -0.023(7) -0.033(8) 0.024(6)
C56 0.046(7) 0.045(7) 0.037(6) 0.027(5) -0.001(5) 0.009(5)
C58 0.037(6) 0.028(5) 0.035(5) 0.018(4) 0.005(4) 0.013(4)
F7 0.044(6) 0.091(8) 0.29(2) 0.092(11) 0.006(8) 0.017(5)
C51 0.049(7) 0.027(5) 0.041(6) 0.019(5) -0.004(5) 0.006(5)
F3 0.066(16) 0.074(16) 0.133(18) 0.003(14) -0.018(14) 0.010(13)
F21 0.083(9) 0.086(10) 0.051(7) 0.028(7) 0.025(6) 0.006(8)
C16 0.040(7) 0.036(6) 0.055(7) 0.020(5) 0.006(5) 0.009(5)
C59 0.042(7) 0.046(7) 0.055(7) 0.024(6) -0.005(6) 0.010(6)
F12 0.071(7) 0.078(7) 0.079(8) -0.030(6) -0.027(6) 0.027(6)
C13 0.061(8) 0.041(6) 0.031(6) 0.015(5) 0.013(5) 0.023(6)
C38 0.041(6) 0.029(6) 0.044(6) 0.016(5) -0.004(5) 0.006(5)
C33 0.039(6) 0.039(6) 0.059(8) 0.026(6) -0.002(5) 0.007(5)
C12 0.050(7) 0.045(7) 0.045(7) 0.024(6) 0.005(5) 0.015(6)
C57 0.042(7) 0.034(6) 0.050(7) 0.022(5) -0.005(5) 0.002(5)
C31 0.051(7) 0.039(6) 0.043(6) 0.016(5) -0.003(5) 0.021(5)
C17 0.057(8) 0.028(6) 0.053(7) 0.012(5) 0.009(6) 0.003(5)
C26 0.050(8) 0.042(7) 0.045(7) 0.011(5) 0.004(6) 0.014(6)
C4 0.039(7) 0.049(7) 0.047(7) -0.008(6) -0.005(5) 0.013(6)
C36 0.038(6) 0.032(6) 0.039(6) 0.011(5) 0.002(5) 0.011(5)
C42 0.051(7) 0.044(7) 0.040(6) 0.020(5) -0.007(5) -0.001(6)
C1 0.053(8) 0.045(7) 0.039(7) 0.001(5) -0.008(6) 0.003(6)
C24 0.041(7) 0.054(8) 0.056(8) 0.034(6) 0.004(6) 0.012(6)
C53 0.047(7) 0.030(6) 0.044(6) 0.018(5) 0.004(5) 0.017(5)
C7 0.036(6) 0.046(7) 0.038(6) 0.006(5) -0.005(5) 0.012(5)
C47 0.021(5) 0.055(8) 0.071(8) 0.029(6) 0.007(5) 0.023(5)
C46 0.048(7) 0.042(7) 0.060(8) 0.032(6) -0.008(6) 0.011(6)
C40 0.051(8) 0.044(7) 0.041(7) -0.002(5) -0.011(6) 0.006(6)
C6 0.065(9) 0.069(10) 0.037(7) 0.005(6) -0.011(6) 0.009(7)
F10 0.128(13) 0.152(13) 0.053(7) 0.013(7) 0.012(8) 0.031(11)
C52 0.069(9) 0.040(7) 0.042(7) 0.019(5) 0.013(6) 0.026(6)
C25 0.070(10) 0.063(9) 0.049(8) 0.025(7) 0.018(7) 0.031(7)
C54 0.041(7) 0.042(7) 0.077(9) 0.030(7) 0.006(6) 0.019(6)
C32 0.041(7) 0.038(6) 0.053(7) 0.020(5) 0.006(5) 0.020(5)
C48 0.059(8) 0.034(6) 0.047(7) 0.025(5) 0.004(6) 0.017(6)
C43 0.048(8) 0.076(10) 0.056(8) 0.028(7) -0.013(6) 0.004(7)
C39 0.057(8) 0.033(6) 0.040(6) 0.011(5) -0.010(5) 0.007(5)
C28 0.044(7) 0.039(7) 0.061(8) -0.003(6) -0.006(6) 0.012(6)
C15 0.034(6) 0.033(6) 0.054(7) 0.016(5) 0.004(5) 0.013(5)
C2 0.055(8) 0.035(6) 0.049(7) 0.007(5) -0.016(6) 0.011(5)
C21 0.040(7) 0.054(9) 0.084(9) 0.041(7) 0.014(7) 0.023(7)
F6 0.051(12) 0.110(16) 0.081(15) 0.041(12) 0.009(10) 0.030(11)
C55 0.083(11) 0.058(9) 0.047(8) 0.027(7) 0.017(7) 0.025(8)
C37 0.045(8) 0.071(10) 0.110(13) 0.038(9) 0.020(8) 0.033(7)
C50 0.077(10) 0.043(7) 0.041(7) 0.006(6) 0.000(6) 0.029(7)
F4 0.045(11) 0.111(17) 0.101(15) 0.026(13) 0.028(10) 0.015(12)
C29 0.054(8) 0.054(8) 0.053(8) 0.011(6) 0.007(6) 0.023(6)
C19 0.040(7) 0.038(7) 0.100(10) 0.021(8) 0.011(8) 0.014(6)
C49 0.078(10) 0.074(10) 0.073(10) 0.047(8) 0.049(9) 0.052(8)
C3 0.065(9) 0.026(6) 0.065(9) 0.008(6) -0.011(7) 0.007(6)
C5 0.056(9) 0.060(9) 0.060(9) 0.005(7) -0.004(7) 0.022(7)
C45 0.044(8) 0.048(8) 0.115(14) 0.035(9) 0.011(9) 0.010(6)
C23 0.051(8) 0.058(9) 0.077(10) 0.032(8) 0.018(7) 0.027(7)
C27 0.070(11) 0.075(11) 0.057(9) 0.005(8) 0.015(8) 0.031(9)
C20 0.042(8) 0.044(9) 0.093(10) 0.031(9) 0.011(9) 0.018(7)
C44 0.067(10) 0.057(9) 0.063(9) 0.020(7) -0.009(7) -0.012(7)
F5 0.095(15) 0.089(15) 0.077(14) 0.037(11) 0.022(12) -0.010(12)
C30 0.057(8) 0.051(8) 0.040(7) 0.012(6) 0.004(6) 0.020(6)
C22 0.052(9) 0.068(11) 0.082(10) 0.045(9) 0.020(8) 0.025(8)
C14 0.089(12) 0.059(9) 0.061(9) 0.024(7) 0.045(8) 0.022(8)
C41 0.074(10) 0.037(7) 0.054(8) 0.009(6) -0.014(7) 0.009(6)
C18 0.047(9) 0.048(9) 0.115(12) 0.011(9) 0.005(9) 0.007(8)
F1 0.054(11) 0.037(9) 0.133(17) 0.024(11) 0.005(11) -0.008(8)
F2 0.061(13) 0.063(12) 0.152(19) -0.028(13) 0.013(13) 0.003(10)
F0 0.141(16) 0.103(14) 0.081(13) 0.053(11) 0.050(12) 0.013(13)
F02Q 0.083(12) 0.108(14) 0.089(12) 0.061(11) 0.021(10) -0.002(11)
C0 0.075(10) 0.080(10) 0.074(9) 0.054(8) 0.012(8) 0.021(8)
F02M 0.100(14) 0.114(15) 0.084(13) 0.051(12) -0.017(11) 0.030(12)
C02L 0.052(7) 0.060(8) 0.075(8) 0.048(7) 0.012(7) 0.022(7)
O17 0.040(5) 0.055(9) 0.077(6) 0.043(5) 0.017(4) 0.018(5)
C60 0.051(8) 0.049(8) 0.080(9) 0.042(8) 0.009(8) 0.012(7)
C61 0.048(7) 0.041(7) 0.087(9) 0.032(7) 0.013(8) 0.008(6)
O00S 0.044(5) 0.032(4) 0.086(10) 0.022(6) 0.016(7) 0.011(4)
F34 0.059(12) 0.065(12) 0.110(13) 0.018(10) -0.003(10) 0.010(9)
C62 0.057(9) 0.049(8) 0.101(10) 0.030(8) 0.005(9) 0.007(8)
F40A 0.087(13) 0.063(11) 0.125(15) 0.043(10) -0.005(12) -0.024(10)
F41A 0.079(12) 0.068(11) 0.121(15) -0.013(10) 0.012(10) -0.023(9)
F37 0.099(14) 0.092(13) 0.062(11) 0.032(11) 0.014(12) 0.025(12)
F36 0.068(8) 0.105(9) 0.040(5) 0.028(6) -0.003(6) 0.008(7)
F35 0.093(13) 0.127(15) 0.054(11) 0.000(13) 0.042(10) 0.021(13)
F32 0.084(9) 0.048(7) 0.151(12) -0.023(7) -0.033(8) 0.024(6)
F31 0.128(13) 0.152(13) 0.053(7) 0.013(7) 0.012(8) 0.031(11)
F33 0.071(7) 0.078(7) 0.079(8) -0.030(6) -0.027(6) 0.027(6)

loop_
_atom_type_symbol
_atom_type_description
_atom_type_scat_dispersion_real
_atom_type_scat_dispersion_imag
_atom_type_scat_source
C C 0.0033 0.0016 'International Tables Vol C Tables 4.2.6.8 and 6.1.1.4'
H H 0.0000 0.0000 'International Tables Vol C Tables 4.2.6.8 and 6.1.1.4'
Cu Cu 0.3201 1.2651 'International Tables Vol C Tables 4.2.6.8 and 6.1.1.4'
F F 0.0171 0.0103 'International Tables Vol C Tables 4.2.6.8 and 6.1.1.4'
N N 0.0061 0.0033 'International Tables Vol C Tables 4.2.6.8 and 6.1.1.4'
O O 0.0106 0.0060 'International Tables Vol C Tables 4.2.6.8 and 6.1.1.4'
Tb Tb -0.1723 4.1537 'International Tables Vol C Tables 4.2.6.8 and 6.1.1.4'

loop_
_geom_angle_atom_site_label_1
_geom_angle_atom_site_label_2
_geom_angle_atom_site_label_3
_geom_angle
_geom_angle_site_symmetry_1
_geom_angle_site_symmetry_3
_geom_angle_publ_flag
O15 Tb1 O14 73.5(3) . . ?
O16 Tb1 O15 73.6(3) . . ?
O16 Tb1 O14 73.5(2) . . ?
O16 Tb1 O13 137.5(3) . . ?
O16 Tb1 O11 146.0(3) . . ?
O16 Tb1 O1 100.4(3) . 1_565 ?
O13 Tb1 O15 73.0(3) . . ?
O13 Tb1 O14 72.3(2) . . ?
O13 Tb1 O11 76.3(3) . . ?
O13 Tb1 O1 94.8(3) . 1_565 ?
O11 Tb1 O15 133.9(3) . . ?
O11 Tb1 O14 127.4(3) . . ?
O11 Tb1 O1 75.4(3) . 1_565 ?
O12 Tb1 O15 126.6(3) . . ?
O12 Tb1 O16 75.1(3) . . ?
O12 Tb1 O14 134.5(3) . . ?
O12 Tb1 O13 147.2(3) . . ?
O12 Tb1 O11 71.6(3) . . ?
O12 Tb1 O1 70.7(3) . 1_565 ?
O10 Tb1 O15 147.2(3) . . ?
O10 Tb1 O16 91.9(3) . . ?
O10 Tb1 O14 74.1(3) . . ?
O10 Tb1 O13 102.3(3) . . ?
O10 Tb1 O11 72.7(3) . . ?
O10 Tb1 O12 74.8(3) . . ?
O10 Tb1 O1 138.7(3) . 1_565 ?
O1 Tb1 O15 73.8(3) 1_565 . ?
O1 Tb1 O14 147.2(3) 1_565 . ?
O6 Cu1 N4 164.9(3) . . ?
O6 Cu1 O7 81.3(3) . . ?
O6 Cu1 O5 90.8(15) . . ?
O6 Cu1 O4 80.1(12) . . ?
O6 Cu1 O17 90.1(12) . . ?
O6 Cu1 O00S 78.7(10) . . ?
N4 Cu1 O7 84.1(3) . . ?
N4 Cu1 O5 88.8(13) . . ?
N4 Cu1 O4 114.6(13) . . ?
N4 Cu1 O17 91.1(10) . . ?
N4 Cu1 O00S 116.5(10) . . ?
O5 Cu1 O7 73.8(14) . . ?
O5 Cu1 O4 79.4(13) . . ?
O4 Cu1 O7 146.9(7) . . ?
N5 Cu1 O6 89.6(4) . . ?
N5 Cu1 N4 93.4(4) . . ?
N5 Cu1 O7 116.4(3) . . ?
N5 Cu1 O5 169.7(13) . . ?
N5 Cu1 O4 90.6(8) . . ?
N5 Cu1 O17 163.3(10) . . ?
N5 Cu1 O00S 80.9(6) . . ?
O17 Cu1 O7 80.0(11) . . ?
O17 Cu1 O00S 82.7(10) . . ?
O00S Cu1 O7 153.3(6) . . ?
C56 O15 Tb1 130.6(7) . . ?
C58 O16 Tb1 133.5(7) . . ?
C53 O14 Tb1 131.6(7) . . ?
C51 O13 Tb1 134.3(7) . . ?
C24 O6 Cu1 127.4(8) . . ?
C46 O11 Tb1 135.8(8) . . ?
C48 O12 Tb1 135.9(8) . . ?
N3 N4 Cu1 128.0(7) . . ?
C17 N4 Cu1 125.7(8) . . ?
C17 N4 N3 104.4(10) . . ?
C26 O7 Cu1 121.8(8) . . ?
C21 O5 Cu1 130(2) . . ?
N7 O10 Tb1 134.9(7) . . ?
C32 O8 C37 116.8(11) . . ?
N1 O1 Tb1 135.4(8) . 1_545 ?
O9 N8 C38 124.4(10) . . ?
O9 N8 C42 124.4(10) . . ?
C38 N8 C42 111.0(10) . . ?
C12 O3 C14 116.6(11) . . ?
C19 O4 Cu1 122.3(17) . . ?
N4 N3 C11 122.4(9) . . ?
C15 N3 N4 110.2(9) . . ?
C15 N3 C11 127.3(10) . . ?
N6 N5 Cu1 128.7(7) . . ?
C28 N5 Cu1 124.2(10) . . ?
C28 N5 N6 105.6(10) . . ?
O2 N2 C4 124.8(11) . . ?
O2 N2 C7 124.7(11) . . ?
C7 N2 C4 110.4(11) . . ?
C35 C34 C38 119.4(10) . . ?
C35 C34 C33 120.7(10) . . ?
C33 C34 C38 119.9(10) . . ?
O10 N7 C39 119.6(9) . . ?
C38 N7 O10 125.9(10) . . ?
C38 N7 C39 114.0(9) . . ?
C34 C35 H35 120.1 . . ?
C36 C35 C34 119.8(11) . . ?
C36 C35 H35 120.1 . . ?
N5 N6 C31 119.8(9) . . ?
C30 N6 N5 111.0(10) . . ?
C30 N6 C31 129.2(11) . . ?
C8 C9 H9 120.3 . . ?
C10 C9 H9 120.3 . . ?
C10 C9 C8 119.5(11) . . ?
C10 C11 N3 119.4(10) . . ?
C10 C11 C12 120.5(11) . . ?
C12 C11 N3 120.1(10) . . ?
C9 C8 C13 119.4(10) . . ?
C9 C8 C7 120.2(11) . . ?
C13 C8 C7 120.4(10) . . ?
C9 C10 H10 119.7 . . ?
C11 C10 C9 120.6(11) . . ?
C11 C10 H10 119.7 . . ?
O1 N1 C7 125.2(10) . . ?
O1 N1 C2 120.4(10) . . ?
C7 N1 C2 113.9(10) . . ?
O15 C56 C57 128.5(11) . . ?
O15 C56 C55 114.8(11) . . ?
C57 C56 C55 116.6(11) . . ?
O16 C58 C59 114.6(10) . . ?
O16 C58 C57 128.0(10) . . ?
C57 C58 C59 117.3(10) . . ?
O13 C51 C52 128.4(11) . . ?
O13 C51 C50 114.0(11) . . ?
C52 C51 C50 117.6(11) . . ?
C17 C16 H16 127.8 . . ?
C15 C16 H16 127.8 . . ?
C15 C16 C17 104.4(11) . . ?
F22 C59 F23 104.2(10) . . ?
F22 C59 C58 115.8(11) . . ?
F24 C59 F22 108.4(11) . . ?
F24 C59 F23 107.0(12) . . ?
F24 C59 C58 111.7(10) . . ?
F23 C59 C58 109.1(10) . . ?
C8 C13 H13 120.3 . . ?
C12 C13 C8 119.5(10) . . ?
C12 C13 H13 120.3 . . ?
N8 C38 C34 125.0(10) . . ?
N7 C38 N8 106.8(10) . . ?
N7 C38 C34 128.0(10) . . ?
C34 C33 H33 120.2 . . ?
C32 C33 C34 119.6(11) . . ?
C32 C33 H33 120.2 . . ?
O3 C12 C11 116.0(11) . . ?
O3 C12 C13 123.7(11) . . ?
C13 C12 C11 120.3(11) . . ?
C56 C57 C58 121.9(11) . . ?
C56 C57 H57 119.1 . . ?
C58 C57 H57 119.1 . . ?
C36 C31 N6 119.7(11) . . ?
C36 C31 C32 121.0(11) . . ?
C32 C31 N6 119.3(10) . . ?
N4 C17 C16 112.1(11) . . ?
N4 C17 H17 124.0 . . ?
C16 C17 H17 124.0 . . ?
O7 C26 C25 127.4(12) . . ?
O7 C26 C27 115.4(12) . . ?
C25 C26 C27 117.2(12) . . ?
N2 C4 C2 101.5(9) . . ?
N2 C4 C5 104.5(11) . . ?
C6 C4 N2 109.0(12) . . ?
C6 C4 C2 116.0(12) . . ?
C6 C4 C5 108.1(11) . . ?
C2 C4 C5 116.7(13) . . ?
C35 C36 C31 119.4(11) . . ?
C35 C36 H36 120.3 . . ?
C31 C36 H36 120.3 . . ?
N8 C42 C43 109.5(11) . . ?
N8 C42 C39 99.4(9) . . ?
C43 C42 C39 115.4(12) . . ?
C44 C42 N8 106.2(11) . . ?
C44 C42 C43 108.7(11) . . ?
C44 C42 C39 116.6(11) . . ?
H1A C1 H1B 109.5 . . ?
H1A C1 H1C 109.5 . . ?
H1B C1 H1C 109.5 . . ?
C2 C1 H1A 109.5 . . ?
C2 C1 H1B 109.5 . . ?
C2 C1 H1C 109.5 . . ?
O6 C24 C25 129.6(12) . . ?
O6 C24 C23 112.0(12) . . ?
C25 C24 C23 118.3(13) . . ?
O14 C53 C52 127.2(11) . . ?
O14 C53 C54 114.2(10) . . ?
C52 C53 C54 118.6(11) . . ?
N2 C7 C8 125.5(11) . . ?
N1 C7 N2 106.8(10) . . ?
N1 C7 C8 127.3(11) . . ?
C46 C47 H47 118.6 . . ?
C48 C47 H47 118.6 . . ?
C48 C47 C46 122.8(12) . . ?
O11 C46 C47 126.1(12) . . ?
O11 C46 C45 112.6(12) . . ?
C47 C46 C45 121.4(13) . . ?
H40A C40 H40B 109.5 . . ?
H40A C40 H40C 109.5 . . ?
H40B C40 H40C 109.5 . . ?
C39 C40 H40A 109.5 . . ?
C39 C40 H40B 109.5 . . ?
C39 C40 H40C 109.5 . . ?
C4 C6 H6A 109.5 . . ?
C4 C6 H6B 109.5 . . ?
C4 C6 H6C 109.5 . . ?
H6A C6 H6B 109.5 . . ?
H6A C6 H6C 109.5 . . ?
H6B C6 H6C 109.5 . . ?
C51 C52 H52 119.2 . . ?
C53 C52 C51 121.6(11) . . ?
C53 C52 H52 119.2 . . ?
C26 C25 H25 118.9 . . ?
C24 C25 C26 122.2(13) . . ?
C24 C25 H25 118.9 . . ?
F26 C54 C53 112.5(11) . . ?
F27 C54 F26 103.8(12) . . ?
F27 C54 F25 107.0(13) . . ?
F27 C54 C53 112.7(10) . . ?
F25 C54 F26 104.6(11) . . ?
F25 C54 C53 115.2(12) . . ?
O8 C32 C31 115.4(11) . . ?
C33 C32 O8 125.3(11) . . ?
C33 C32 C31 119.3(11) . . ?
O12 C48 C47 127.6(12) . . ?
O12 C48 C49 115.6(11) . . ?
C47 C48 C49 116.8(12) . . ?
C42 C43 H43A 109.5 . . ?
C42 C43 H43B 109.5 . . ?
C42 C43 H43C 109.5 . . ?
H43A C43 H43B 109.5 . . ?
H43A C43 H43C 109.5 . . ?
H43B C43 H43C 109.5 . . ?
N7 C39 C42 99.1(10) . . ?
N7 C39 C40 105.8(10) . . ?
C40 C39 C42 115.3(10) . . ?
C41 C39 N7 110.5(10) . . ?
C41 C39 C42 114.0(11) . . ?
C41 C39 C40 111.1(12) . . ?
N5 C28 H28 125.5 . . ?
N5 C28 C29 108.9(12) . . ?
C29 C28 H28 125.5 . . ?
N3 C15 C16 108.9(10) . . ?
N3 C15 H15 125.6 . . ?
C16 C15 H15 125.6 . . ?
N1 C2 C4 100.0(10) . . ?
N1 C2 C1 105.2(10) . . ?
N1 C2 C3 111.6(10) . . ?
C4 C2 C1 113.9(11) . . ?
C3 C2 C4 115.3(12) . . ?
C3 C2 C1 109.9(12) . . ?
O5 C21 C20 128(2) . . ?
O5 C21 C22 116(2) . . ?
C20 C21 C22 116(2) . . ?
F19 C55 C56 104.5(12) . . ?
F20 C55 F19 108.1(14) . . ?
F20 C55 C56 112.9(12) . . ?
F20 C55 F21 116.2(15) . . ?
F21 C55 F19 100.0(11) . . ?
F21 C55 C56 113.5(12) . . ?
F37 C55 C56 116.5(19) . . ?
F37 C55 F36 95.5(14) . . ?
F36 C55 C56 112.0(15) . . ?
F35 C55 C56 119.6(17) . . ?
F35 C55 F37 109.4(19) . . ?
F35 C55 F36 99.9(17) . . ?
O8 C37 H37A 109.5 . . ?
O8 C37 H37B 109.5 . . ?
O8 C37 H37C 109.5 . . ?
H37A C37 H37B 109.5 . . ?
H37A C37 H37C 109.5 . . ?
H37B C37 H37C 109.5 . . ?
F28 C50 F30 107.0(11) . . ?
F28 C50 C51 113.3(12) . . ?
F29 C50 F28 107.3(11) . . ?
F29 C50 F30 107.7(13) . . ?
F29 C50 C51 111.6(10) . . ?
F30 C50 C51 109.8(11) . . ?
C28 C29 H29 127.2 . . ?
C30 C29 C28 105.6(12) . . ?
C30 C29 H29 127.2 . . ?
O4 C19 C20 128(2) . . ?
O4 C19 C18 115(3) . . ?
C20 C19 C18 117(2) . . ?
F16 C49 F17 112.4(12) . . ?
F16 C49 F18 101.6(12) . . ?
F16 C49 C48 118.9(14) . . ?
F17 C49 F18 101.6(15) . . ?
F17 C49 C48 112.9(11) . . ?
F18 C49 C48 107.1(11) . . ?
C2 C3 H3A 109.5 . . ?
C2 C3 H3B 109.5 . . ?
C2 C3 H3C 109.5 . . ?
H3A C3 H3B 109.5 . . ?
H3A C3 H3C 109.5 . . ?
H3B C3 H3C 109.5 . . ?
C4 C5 H5A 109.5 . . ?
C4 C5 H5B 109.5 . . ?
C4 C5 H5C 109.5 . . ?
H5A C5 H5B 109.5 . . ?
H5A C5 H5C 109.5 . . ?
H5B C5 H5C 109.5 . . ?
F14 C45 F15 107.8(13) . . ?
F14 C45 C46 110.1(13) . . ?
F13 C45 F14 107.5(14) . . ?
F13 C45 F15 108.0(14) . . ?
F13 C45 C46 110.4(12) . . ?
F15 C45 C46 112.9(13) . . ?
F8 C23 F9 107.2(12) . . ?
F8 C23 F7 108.1(14) . . ?
F8 C23 C24 113.8(14) . . ?
F9 C23 C24 110.6(12) . . ?
F7 C23 F9 106.9(16) . . ?
F7 C23 C24 110.0(11) . . ?
F11 C27 C26 113.2(14) . . ?
F11 C27 F10 105.8(13) . . ?
F12 C27 F11 109.6(15) . . ?
F12 C27 C26 113.6(12) . . ?
F12 C27 F10 105.8(15) . . ?
F10 C27 C26 108.2(15) . . ?
F32 C27 C26 101(5) . . ?
F32 C27 F31 111(3) . . ?
F31 C27 C26 121(6) . . ?
F33 C27 C26 98(4) . . ?
F33 C27 F32 115(3) . . ?
F33 C27 F31 111(3) . . ?
C21 C20 C19 120(2) . . ?
C21 C20 H20 120.0 . . ?
C19 C20 H20 120.0 . . ?
C42 C44 H44A 109.5 . . ?
C42 C44 H44B 109.5 . . ?
C42 C44 H44C 109.5 . . ?
H44A C44 H44B 109.5 . . ?
H44A C44 H44C 109.5 . . ?
H44B C44 H44C 109.5 . . ?
N6 C30 H30 125.6 . . ?
C29 C30 N6 108.7(12) . . ?
C29 C30 H30 125.6 . . ?
F6 C22 C21 116(2) . . ?
F6 C22 F4 106(2) . . ?
F6 C22 F5 102(3) . . ?
F4 C22 C21 115(3) . . ?
F4 C22 F5 103(2) . . ?
F5 C22 C21 112(2) . . ?
O3 C14 H14A 109.5 . . ?
O3 C14 H14B 109.5 . . ?
O3 C14 H14C 109.5 . . ?
H14A C14 H14B 109.5 . . ?
H14A C14 H14C 109.5 . . ?
H14B C14 H14C 109.5 . . ?
C39 C41 H41A 109.5 . . ?
C39 C41 H41B 109.5 . . ?
C39 C41 H41C 109.5 . . ?
H41A C41 H41B 109.5 . . ?
H41A C41 H41C 109.5 . . ?
H41B C41 H41C 109.5 . . ?
F3 C18 C19 110(2) . . ?
F1 C18 F3 104(2) . . ?
F1 C18 C19 114(3) . . ?
F2 C18 F3 113(4) . . ?
F2 C18 C19 113(2) . . ?
F2 C18 F1 102(3) . . ?
F0 C0 C02L 111.1(18) . . ?
F02Q C0 F0 101(2) . . ?
F02Q C0 C02L 116(3) . . ?
F02M C0 F0 114(3) . . ?
F02M C0 F02Q 102.0(19) . . ?
F02M C0 C02L 112(2) . . ?
O17 C02L C0 113(2) . . ?
O17 C02L C60 130(2) . . ?
C60 C02L C0 117(2) . . ?
C02L O17 Cu1 125.8(16) . . ?
C02L C60 H60 118.6 . . ?
C02L C60 C61 122.9(18) . . ?
C61 C60 H60 118.6 . . ?
C60 C61 C62 117.8(19) . . ?
O00S C61 C60 126.6(19) . . ?
O00S C61 C62 116(2) . . ?
C61 O00S Cu1 120.4(15) . . ?
F34 C62 C61 109(2) . . ?
F40A C62 C61 115(3) . . ?
F40A C62 F34 103(2) . . ?
F41A C62 C61 114(2) . . ?
F41A C62 F34 111(3) . . ?
F41A C62 F40A 104(2) . . ?

loop_
_geom_bond_atom_site_label_1
_geom_bond_atom_site_label_2
_geom_bond_distance
_geom_bond_site_symmetry_2
_geom_bond_publ_flag
Tb1 O15 2.372(8) . ?
Tb1 O16 2.346(7) . ?
Tb1 O14 2.407(8) . ?
Tb1 O13 2.348(7) . ?
Tb1 O11 2.352(9) . ?
Tb1 O12 2.345(8) . ?
Tb1 O10 2.320(8) . ?
Tb1 O1 2.370(8) 1_565 ?
Cu1 O6 2.017(8) . ?
Cu1 N4 2.024(10) . ?
Cu1 O7 2.341(8) . ?
Cu1 O5 2.052(14) . ?
Cu1 O4 2.333(15) . ?
Cu1 N5 1.986(10) . ?
Cu1 O17 2.051(13) . ?
Cu1 O00S 2.324(13) . ?
F22 C59 1.319(15) . ?
O15 C56 1.270(14) . ?
O16 C58 1.247(13) . ?
O14 C53 1.259(14) . ?
O13 C51 1.229(14) . ?
F28 C50 1.335(16) . ?
O6 C24 1.280(16) . ?
O11 C46 1.252(16) . ?
F26 C54 1.337(16) . ?
O12 C48 1.229(15) . ?
F24 C59 1.309(14) . ?
N4 N3 1.352(13) . ?
N4 C17 1.339(15) . ?
O7 C26 1.211(15) . ?
O5 C21 1.24(2) . ?
O10 N7 1.314(13) . ?
F29 C50 1.310(16) . ?
F30 C50 1.336(18) . ?
O8 C32 1.361(14) . ?
O8 C37 1.424(18) . ?
F23 C59 1.349(16) . ?
O1 N1 1.283(12) . ?
N8 O9 1.282(14) . ?
N8 C38 1.396(15) . ?
N8 C42 1.502(16) . ?
F27 C54 1.309(15) . ?
O3 C12 1.368(15) . ?
O3 C14 1.433(16) . ?
F8 C23 1.289(17) . ?
O4 C19 1.24(2) . ?
F16 C49 1.274(17) . ?
F14 C45 1.33(2) . ?
F13 C45 1.309(17) . ?
N3 C11 1.422(14) . ?
N3 C15 1.345(15) . ?
F15 C45 1.340(19) . ?
N5 N6 1.371(14) . ?
N5 C28 1.341(15) . ?
F17 C49 1.306(16) . ?
N2 O2 1.291(14) . ?
N2 C4 1.505(17) . ?
N2 C7 1.388(15) . ?
C34 C35 1.394(16) . ?
C34 C38 1.476(15) . ?
C34 C33 1.394(17) . ?
N7 C38 1.282(15) . ?
N7 C39 1.509(15) . ?
F25 C54 1.325(17) . ?
C35 H35 0.9500 . ?
C35 C36 1.374(16) . ?
N6 C31 1.446(15) . ?
N6 C30 1.342(16) . ?
F19 C55 1.442(19) . ?
C9 H9 0.9500 . ?
C9 C8 1.400(16) . ?
C9 C10 1.393(16) . ?
F18 C49 1.43(2) . ?
C11 C10 1.375(16) . ?
C11 C12 1.399(17) . ?
C8 C13 1.432(17) . ?
C8 C7 1.440(16) . ?
F9 C23 1.307(18) . ?
C10 H10 0.9500 . ?
N1 C7 1.312(16) . ?
N1 C2 1.490(15) . ?
F20 C55 1.189(16) . ?
F11 C27 1.29(2) . ?
C56 C57 1.381(17) . ?
C56 C55 1.539(18) . ?
C58 C59 1.523(17) . ?
C58 C57 1.387(16) . ?
F7 C23 1.307(18) . ?
C51 C52 1.394(18) . ?
C51 C50 1.545(17) . ?
F3 C18 1.40(4) . ?
F21 C55 1.331(18) . ?
C16 H16 0.9500 . ?
C16 C17 1.373(18) . ?
C16 C15 1.350(16) . ?
F12 C27 1.283(19) . ?
C13 H13 0.9500 . ?
C13 C12 1.372(17) . ?
C33 H33 0.9500 . ?
C33 C32 1.358(17) . ?
C57 H57 0.9500 . ?
C31 C36 1.374(16) . ?
C31 C32 1.414(17) . ?
C17 H17 0.9500 . ?
C26 C25 1.40(2) . ?
C26 C27 1.56(2) . ?
C4 C6 1.502(19) . ?
C4 C2 1.51(2) . ?
C4 C5 1.543(19) . ?
C36 H36 0.9500 . ?
C42 C43 1.517(17) . ?
C42 C39 1.540(19) . ?
C42 C44 1.502(19) . ?
C1 H1A 0.9800 . ?
C1 H1B 0.9800 . ?
C1 H1C 0.9800 . ?
C1 C2 1.546(19) . ?
C24 C25 1.37(2) . ?
C24 C23 1.533(19) . ?
C53 C52 1.392(17) . ?
C53 C54 1.501(17) . ?
C47 H47 0.9500 . ?
C47 C46 1.369(18) . ?
C47 C48 1.355(17) . ?
C46 C45 1.560(19) . ?
C40 H40A 0.9800 . ?
C40 H40B 0.9800 . ?
C40 H40C 0.9800 . ?
C40 C39 1.511(19) . ?
C6 H6A 0.9800 . ?
C6 H6B 0.9800 . ?
C6 H6C 0.9800 . ?
F10 C27 1.35(2) . ?
C52 H52 0.9500 . ?
C25 H25 0.9500 . ?
C48 C49 1.526(18) . ?
C43 H43A 0.9800 . ?
C43 H43B 0.9800 . ?
C43 H43C 0.9800 . ?
C39 C41 1.509(17) . ?
C28 H28 0.9500 . ?
C28 C29 1.44(2) . ?
C15 H15 0.9500 . ?
C2 C3 1.505(17) . ?
C21 C20 1.39(3) . ?
C21 C22 1.48(3) . ?
F6 C22 1.29(2) . ?
C55 F37 1.31(2) . ?
C55 F36 1.44(2) . ?
C55 F35 1.20(2) . ?
C37 H37A 0.9800 . ?
C37 H37B 0.9800 . ?
C37 H37C 0.9800 . ?
F4 C22 1.33(3) . ?
C29 H29 0.9500 . ?
C29 C30 1.337(19) . ?
C19 C20 1.44(3) . ?
C19 C18 1.53(3) . ?
C3 H3A 0.9800 . ?
C3 H3B 0.9800 . ?
C3 H3C 0.9800 . ?
C5 H5A 0.9800 . ?
C5 H5B 0.9800 . ?
C5 H5C 0.9800 . ?
C27 F32 1.29(3) . ?
C27 F31 1.34(3) . ?
C27 F33 1.28(3) . ?
C20 H20 0.9500 . ?
C44 H44A 0.9800 . ?
C44 H44B 0.9800 . ?
C44 H44C 0.9800 . ?
F5 C22 1.34(3) . ?
C30 H30 0.9500 . ?
C14 H14A 0.9800 . ?
C14 H14B 0.9800 . ?
C14 H14C 0.9800 . ?
C41 H41A 0.9800 . ?
C41 H41B 0.9800 . ?
C41 H41C 0.9800 . ?
C18 F1 1.32(4) . ?
C18 F2 1.27(3) . ?
F0 C0 1.33(3) . ?
F02Q C0 1.32(3) . ?
C0 F02M 1.30(2) . ?
C0 C02L 1.49(3) . ?
C02L O17 1.25(2) . ?
C02L C60 1.39(3) . ?
C60 H60 0.9500 . ?
C60 C61 1.43(3) . ?
C61 O00S 1.23(2) . ?
C61 C62 1.53(3) . ?
F34 C62 1.40(3) . ?
C62 F40A 1.32(3) . ?
C62 F41A 1.26(3) . ?

loop_
_geom_torsion_atom_site_label_1
_geom_torsion_atom_site_label_2
_geom_torsion_atom_site_label_3
_geom_torsion_atom_site_label_4
_geom_torsion
_geom_torsion_site_symmetry_1
_geom_torsion_site_symmetry_2
_geom_torsion_site_symmetry_3
_geom_torsion_site_symmetry_4
_geom_torsion_publ_flag
Tb1 O15 C56 C57 -19.1(18) . . . . ?
Tb1 O15 C56 C55 161.1(7) . . . . ?
Tb1 O16 C58 C59 -168.7(7) . . . . ?
Tb1 O16 C58 C57 9.2(17) . . . . ?
Tb1 O14 C53 C52 -19.2(16) . . . . ?
Tb1 O14 C53 C54 163.3(7) . . . . ?
Tb1 O13 C51 C52 12.4(17) . . . . ?
Tb1 O13 C51 C50 -166.4(7) . . . . ?
Tb1 O11 C46 C47 5.4(19) . . . . ?
Tb1 O11 C46 C45 -174.4(9) . . . . ?
Tb1 O12 C48 C47 2(2) . . . . ?
Tb1 O12 C48 C49 -175.2(9) . . . . ?
Tb1 O10 N7 C38 -76.3(15) . . . . ?
Tb1 O10 N7 C39 112.9(11) . . . . ?
Tb1 O1 N1 C7 -76.1(15) 1_545 . . . ?
Tb1 O1 N1 C2 111.9(11) 1_545 . . . ?
Cu1 O6 C24 C25 21.8(19) . . . . ?
Cu1 O6 C24 C23 -161.8(8) . . . . ?
Cu1 N4 N3 C11 -18.1(14) . . . . ?
Cu1 N4 N3 C15 163.8(8) . . . . ?
Cu1 N4 C17 C16 -164.7(8) . . . . ?
Cu1 O7 C26 C25 -22.4(18) . . . . ?
Cu1 O7 C26 C27 160.7(10) . . . . ?
Cu1 O5 C21 C20 26(8) . . . . ?
Cu1 O5 C21 C22 -160(4) . . . . ?
Cu1 O4 C19 C20 -20(6) . . . . ?
Cu1 O4 C19 C18 161(3) . . . . ?
Cu1 N5 N6 C31 -12.7(15) . . . . ?
Cu1 N5 N6 C30 166.9(9) . . . . ?
Cu1 N5 C28 C29 -169.3(9) . . . . ?
O15 C56 C57 C58 0.9(19) . . . . ?
O15 C56 C55 F19 57.6(14) . . . . ?
O15 C56 C55 F20 -60(2) . . . . ?
O15 C56 C55 F21 165.6(12) . . . . ?
O15 C56 C55 F37 85(2) . . . . ?
O15 C56 C55 F36 -23.3(18) . . . . ?
O15 C56 C55 F35 -139(3) . . . . ?
O16 C58 C59 F22 -160.3(10) . . . . ?
O16 C58 C59 F24 74.9(14) . . . . ?
O16 C58 C59 F23 -43.1(13) . . . . ?
O16 C58 C57 C56 4.7(18) . . . . ?
O14 C53 C52 C51 0.0(18) . . . . ?
O14 C53 C54 F26 67.2(13) . . . . ?
O14 C53 C54 F27 -49.8(16) . . . . ?
O14 C53 C54 F25 -173.0(11) . . . . ?
O13 C51 C52 C53 4.1(18) . . . . ?
O13 C51 C50 F28 -166.6(10) . . . . ?
O13 C51 C50 F29 72.2(16) . . . . ?
O13 C51 C50 F30 -47.1(14) . . . . ?
O6 C24 C25 C26 4(2) . . . . ?
O6 C24 C23 F8 -179.9(12) . . . . ?
O6 C24 C23 F9 -59.3(15) . . . . ?
O6 C24 C23 F7 58.6(17) . . . . ?
O11 C46 C45 F14 -66.5(15) . . . . ?
O11 C46 C45 F13 52.0(19) . . . . ?
O11 C46 C45 F15 172.9(12) . . . . ?
O12 C48 C49 F16 177.9(13) . . . . ?
O12 C48 C49 F17 43.0(19) . . . . ?
O12 C48 C49 F18 -68.0(14) . . . . ?
N4 N3 C11 C10 -51.2(15) . . . . ?
N4 N3 C11 C12 127.5(12) . . . . ?
N4 N3 C15 C16 1.0(13) . . . . ?
O7 C26 C25 C24 0(2) . . . . ?
O7 C26 C27 F11 126.2(15) . . . . ?
O7 C26 C27 F12 0(2) . . . . ?
O7 C26 C27 F10 -117.0(15) . . . . ?
O7 C26 C27 F32 167(4) . . . . ?
O7 C26 C27 F31 -71(5) . . . . ?
O7 C26 C27 F33 49(4) . . . . ?
O5 C21 C20 C19 3(6) . . . . ?
O5 C21 C22 F6 -73(4) . . . . ?
O5 C21 C22 F4 162(4) . . . . ?
O5 C21 C22 F5 44(4) . . . . ?
O10 N7 C38 N8 175.4(11) . . . . ?
O10 N7 C38 C34 -9(2) . . . . ?
O10 N7 C39 C42 -160.0(10) . . . . ?
O10 N7 C39 C40 80.4(13) . . . . ?
O10 N7 C39 C41 -40.0(16) . . . . ?
O1 N1 C7 N2 175.0(11) . . . . ?
O1 N1 C7 C8 -12(2) . . . . ?
O1 N1 C2 C4 -162.1(10) . . . . ?
O1 N1 C2 C1 79.6(13) . . . . ?
O1 N1 C2 C3 -39.6(16) . . . . ?
N8 C42 C39 N7 -28.4(10) . . . . ?
N8 C42 C39 C40 84.0(11) . . . . ?
N8 C42 C39 C41 -145.7(11) . . . . ?
O4 C19 C20 C21 -3(6) . . . . ?
O4 C19 C18 F3 -73(4) . . . . ?
O4 C19 C18 F1 171(4) . . . . ?
O4 C19 C18 F2 54(5) . . . . ?
N3 N4 C17 C16 0.5(14) . . . . ?
N3 C11 C10 C9 175.9(10) . . . . ?
N3 C11 C12 O3 5.1(17) . . . . ?
N3 C11 C12 C13 -174.2(11) . . . . ?
N5 N6 C31 C36 -61.7(15) . . . . ?
N5 N6 C31 C32 119.4(12) . . . . ?
N5 N6 C30 C29 1.1(15) . . . . ?
N5 C28 C29 C30 3.1(15) . . . . ?
N2 C4 C2 N1 -25.0(11) . . . . ?
N2 C4 C2 C1 86.7(12) . . . . ?
N2 C4 C2 C3 -144.8(11) . . . . ?
C34 C35 C36 C31 -2.3(17) . . . . ?
C34 C33 C32 O8 -179.1(11) . . . . ?
C34 C33 C32 C31 -2.7(17) . . . . ?
C35 C34 C38 N8 145.1(12) . . . . ?
C35 C34 C38 N7 -29.4(18) . . . . ?
C35 C34 C33 C32 -2.3(17) . . . . ?
N6 N5 C28 C29 -2.4(14) . . . . ?
N6 C31 C36 C35 178.4(10) . . . . ?
N6 C31 C32 O8 1.0(16) . . . . ?
N6 C31 C32 C33 -175.8(11) . . . . ?
O2 N2 C4 C6 -40.4(17) . . . . ?
O2 N2 C4 C2 -163.3(12) . . . . ?
O2 N2 C4 C5 75.0(16) . . . . ?
O2 N2 C7 C8 5(2) . . . . ?
O2 N2 C7 N1 178.1(12) . . . . ?
C9 C8 C13 C12 -3.6(17) . . . . ?
C9 C8 C7 N2 142.1(12) . . . . ?
C9 C8 C7 N1 -30.1(18) . . . . ?
C11 N3 C15 C16 -177.0(10) . . . . ?
C8 C9 C10 C11 -2.2(17) . . . . ?
C8 C13 C12 O3 179.5(11) . . . . ?
C8 C13 C12 C11 -1.3(18) . . . . ?
C10 C9 C8 C13 5.3(16) . . . . ?
C10 C9 C8 C7 -173.2(10) . . . . ?
C10 C11 C12 O3 -176.2(11) . . . . ?
C10 C11 C12 C13 4.5(18) . . . . ?
O9 N8 C38 C34 2(2) . . . . ?
O9 N8 C38 N7 177.0(12) . . . . ?
O9 N8 C42 C43 -39.3(17) . . . . ?
O9 N8 C42 C39 -160.6(12) . . . . ?
O9 N8 C42 C44 77.9(15) . . . . ?
C59 C58 C57 C56 -177.4(10) . . . . ?
C13 C8 C7 N2 -36.4(17) . . . . ?
C13 C8 C7 N1 151.4(12) . . . . ?
C38 N8 C42 C43 145.9(11) . . . . ?
C38 N8 C42 C39 24.6(12) . . . . ?
C38 N8 C42 C44 -96.8(13) . . . . ?
C38 C34 C35 C36 -173.4(10) . . . . ?
C38 C34 C33 C32 175.9(10) . . . . ?
C38 N7 C39 C42 28.2(13) . . . . ?
C38 N7 C39 C40 -91.5(13) . . . . ?
C38 N7 C39 C41 148.2(12) . . . . ?
C33 C34 C35 C36 4.9(16) . . . . ?
C33 C34 C38 N8 -33.2(17) . . . . ?
C33 C34 C38 N7 152.3(12) . . . . ?
C12 C11 C10 C9 -2.7(17) . . . . ?
C57 C56 C55 F19 -122.2(13) . . . . ?
C57 C56 C55 F20 120.6(18) . . . . ?
C57 C56 C55 F21 -14.3(17) . . . . ?
C57 C56 C55 F37 -95(2) . . . . ?
C57 C56 C55 F36 156.9(15) . . . . ?
C57 C56 C55 F35 41(3) . . . . ?
C57 C58 C59 F22 21.6(15) . . . . ?
C57 C58 C59 F24 -103.2(13) . . . . ?
C57 C58 C59 F23 138.7(11) . . . . ?
C31 N6 C30 C29 -179.3(12) . . . . ?
C17 N4 N3 C11 177.2(10) . . . . ?
C17 N4 N3 C15 -0.9(12) . . . . ?
C17 C16 C15 N3 -0.6(14) . . . . ?
C4 N2 C7 C8 -179.5(11) . . . . ?
C4 N2 C7 N1 -6.0(14) . . . . ?
C36 C31 C32 O8 -177.9(11) . . . . ?
C36 C31 C32 C33 5.3(18) . . . . ?
C42 N8 C38 C34 176.3(11) . . . . ?
C42 N8 C38 N7 -8.3(14) . . . . ?
C7 N2 C4 C6 143.7(12) . . . . ?
C7 N2 C4 C2 20.8(13) . . . . ?
C7 N2 C4 C5 -101.0(13) . . . . ?
C7 C8 C13 C12 174.9(11) . . . . ?
C7 N1 C2 C4 25.1(13) . . . . ?
C7 N1 C2 C1 -93.3(13) . . . . ?
C7 N1 C2 C3 147.6(12) . . . . ?
C47 C46 C45 F14 113.6(15) . . . . ?
C47 C46 C45 F13 -127.9(15) . . . . ?
C47 C46 C45 F15 -7(2) . . . . ?
C47 C48 C49 F16 0(2) . . . . ?
C47 C48 C49 F17 -134.9(15) . . . . ?
C47 C48 C49 F18 114.1(14) . . . . ?
C46 C47 C48 O12 -2(2) . . . . ?
C46 C47 C48 C49 175.6(12) . . . . ?
C6 C4 C2 N1 -143.0(11) . . . . ?
C6 C4 C2 C1 -31.3(16) . . . . ?
C6 C4 C2 C3 97.3(14) . . . . ?
C52 C51 C50 F28 14.4(16) . . . . ?
C52 C51 C50 F29 -106.7(14) . . . . ?
C52 C51 C50 F30 133.9(11) . . . . ?
C52 C53 C54 F26 -110.6(13) . . . . ?
C52 C53 C54 F27 132.5(14) . . . . ?
C52 C53 C54 F25 9.2(16) . . . . ?
C25 C26 C27 F11 -51(2) . . . . ?
C25 C26 C27 F12 -176.9(14) . . . . ?
C25 C26 C27 F10 65.8(18) . . . . ?
C25 C26 C27 F32 -11(5) . . . . ?
C25 C26 C27 F31 112(5) . . . . ?
C25 C26 C27 F33 -128(4) . . . . ?
C25 C24 C23 F8 -3.0(18) . . . . ?
C25 C24 C23 F9 117.6(15) . . . . ?
C25 C24 C23 F7 -124.5(16) . . . . ?
C54 C53 C52 C51 177.4(10) . . . . ?
C32 C31 C36 C35 -2.8(17) . . . . ?
C48 C47 C46 O11 -2(2) . . . . ?
C48 C47 C46 C45 177.9(13) . . . . ?
C43 C42 C39 N7 -145.3(11) . . . . ?
C43 C42 C39 C40 -32.8(15) . . . . ?
C43 C42 C39 C41 97.4(14) . . . . ?
C39 N7 C38 N8 -13.4(14) . . . . ?
C39 N7 C38 C34 161.9(11) . . . . ?
C28 N5 N6 C31 -178.7(10) . . . . ?
C28 N5 N6 C30 0.9(14) . . . . ?
C28 C29 C30 N6 -2.5(15) . . . . ?
C15 N3 C11 C10 126.5(13) . . . . ?
C15 N3 C11 C12 -54.8(16) . . . . ?
C15 C16 C17 N4 0.0(14) . . . . ?
C2 N1 C7 N2 -12.6(14) . . . . ?
C2 N1 C7 C8 160.7(11) . . . . ?
C55 C56 C57 C58 -179.3(10) . . . . ?
C37 O8 C32 C33 -9.0(19) . . . . ?
C37 O8 C32 C31 174.4(12) . . . . ?
C50 C51 C52 C53 -177.1(11) . . . . ?
C5 C4 C2 N1 87.8(12) . . . . ?
C5 C4 C2 C1 -160.5(11) . . . . ?
C5 C4 C2 C3 -32.0(16) . . . . ?
C23 C24 C25 C26 -172.6(12) . . . . ?
C27 C26 C25 C24 176.5(13) . . . . ?
C20 C21 C22 F6 102(4) . . . . ?
C20 C21 C22 F4 -23(4) . . . . ?
C20 C21 C22 F5 -141(3) . . . . ?
C20 C19 C18 F3 109(4) . . . . ?
C20 C19 C18 F1 -8(4) . . . . ?
C20 C19 C18 F2 -124(4) . . . . ?
C44 C42 C39 N7 85.2(13) . . . . ?
C44 C42 C39 C40 -162.4(11) . . . . ?
C44 C42 C39 C41 -32.1(16) . . . . ?
C30 N6 C31 C36 118.7(14) . . . . ?
C30 N6 C31 C32 -60.2(17) . . . . ?
C22 C21 C20 C19 -171(3) . . . . ?
C14 O3 C12 C11 175.9(12) . . . . ?
C14 O3 C12 C13 -4.8(19) . . . . ?
C18 C19 C20 C21 175(3) . . . . ?
F0 C0 C02L O17 60(4) . . . . ?
F0 C0 C02L C60 -121(3) . . . . ?
F02Q C0 C02L O17 175(3) . . . . ?
F02Q C0 C02L C60 -6(3) . . . . ?
C0 C02L O17 Cu1 -160(3) . . . . ?
C0 C02L C60 C61 -172(3) . . . . ?
F02M C0 C02L O17 -68(4) . . . . ?
F02M C0 C02L C60 110(3) . . . . ?
C02L C60 C61 O00S -4(5) . . . . ?
C02L C60 C61 C62 179(3) . . . . ?
O17 C02L C60 C61 7(5) . . . . ?
C60 C02L O17 Cu1 21(6) . . . . ?
C60 C61 O00S Cu1 -22(5) . . . . ?
C60 C61 C62 F34 70(4) . . . . ?
C60 C61 C62 F40A -45(4) . . . . ?
C60 C61 C62 F41A -165(3) . . . . ?
O00S C61 C62 F34 -107(3) . . . . ?
O00S C61 C62 F40A 138(3) . . . . ?
O00S C61 C62 F41A 18(4) . . . . ?
C62 C61 O00S Cu1 155(2) . . . . ?
